data_4507867
loop_
_publ_author_name
'Guo, Jin-Shuang'
'Xu, Gang'
'Guo, Guo-Cong'
'Huang, Jin-Shun'

_publ_section_title
;
 A New Strategy of Designing New Crystal Structures Based on Topological
 Structure: Syntheses and Crystal Structures of Five Coordination Polymers
 with (4,4) Topology
;
_journal_issue 6
_journal_name_full 'Crystal Growth &amp; Design'
_journal_page_first 2642
_journal_paper_doi 10.1021/cg400394d
_journal_volume 13
_journal_year 2013
_chemical_formula_moiety 'C27 H22 Cl2 Co N4 O5'
_chemical_formula_sum 'C27 H22 Cl2 Co N4 O5'
_chemical_formula_weight 612.32
_chemical_melting_point ?
_space_group_IT_number 2
_symmetry_cell_setting triclinic
_symmetry_space_group_name_Hall '-P 1'
_symmetry_space_group_name_H-M 'P -1'
_atom_sites_solution_hydrogens geom
_atom_sites_solution_primary direct
_atom_sites_solution_secondary difmap
_audit_creation_method SHELXL-97
_cell_angle_alpha 67.556(9)
_cell_angle_beta 76.977(9)
_cell_angle_gamma 74.837(8)
_cell_formula_units_Z 2
_cell_length_a 9.503(3)
_cell_length_b 11.880(3)
_cell_length_c 12.818(3)
_cell_measurement_temperature 293(2)
_cell_volume 1278.1(6)
_computing_cell_refinement 'CrystalClear (Rigaku Corp., 2002)'
_computing_data_collection 'CrystalClear (Rigaku Corp., 2002)'
_computing_data_reduction 'CrystalClear (Rigaku Corp., 2002)'
_computing_publication_material 'Siemens SHELXTL^TM^ 5'
_computing_structure_refinement 'Siemens SHELXTL^TM^ 5'
_computing_structure_solution 'Siemens SHELXTL^TM^ 5'
_diffrn_ambient_temperature 293(2)
_diffrn_measured_fraction_theta_full 0.954
_diffrn_measured_fraction_theta_max 0.954
_diffrn_measurement_device_type 'Rigaku Mercury CCD'
_diffrn_measurement_method \w
_diffrn_radiation_monochromator graphite
_diffrn_radiation_source 'fine-focus sealed tube'
_diffrn_radiation_type MoK\a
_diffrn_radiation_wavelength 0.71073
_diffrn_reflns_av_R_equivalents 0.0272
_diffrn_reflns_av_sigmaI/netI 0.0963
_diffrn_reflns_limit_h_max 11
_diffrn_reflns_limit_h_min -11
_diffrn_reflns_limit_k_max 14
_diffrn_reflns_limit_k_min -14
_diffrn_reflns_limit_l_max 14
_diffrn_reflns_limit_l_min -15
_diffrn_reflns_number 9632
_diffrn_reflns_theta_full 25.50
_diffrn_reflns_theta_max 25.50
_diffrn_reflns_theta_min 2.64
_exptl_absorpt_coefficient_mu 0.928
_exptl_absorpt_correction_T_max 0.9551
_exptl_absorpt_correction_T_min 0.8361
_exptl_absorpt_correction_type multi-scan
_exptl_absorpt_process_details 'Sphere (Rigaku CrystalClear)'
_exptl_crystal_colour brown
_exptl_crystal_density_diffrn 1.591
_exptl_crystal_density_meas ?
_exptl_crystal_density_method 'not measured'
_exptl_crystal_description tabular
_exptl_crystal_F_000 626
_exptl_crystal_size_max 0.20
_exptl_crystal_size_mid 0.10
_exptl_crystal_size_min 0.05
_refine_diff_density_max 1.321
_refine_diff_density_min -0.395
_refine_diff_density_rms 0.062
_refine_ls_extinction_method none
_refine_ls_goodness_of_fit_ref 0.926
_refine_ls_hydrogen_treatment mixed
_refine_ls_matrix_type full
_refine_ls_number_parameters 363
_refine_ls_number_reflns 4552
_refine_ls_number_restraints 0
_refine_ls_restrained_S_all 0.926
_refine_ls_R_factor_all 0.0598
_refine_ls_R_factor_gt 0.0401
_refine_ls_shift/su_max 0.000
_refine_ls_shift/su_mean 0.000
_refine_ls_structure_factor_coef Fsqd
_refine_ls_weighting_details 'calc w=1/[\s^2^(Fo^2^)+(0.0000P)^2^+0.0000P] where P=(Fo^2^+2Fc^2^)/3'
_refine_ls_weighting_scheme calc
_refine_ls_wR_factor_gt 0.0739
_refine_ls_wR_factor_ref 0.0783
_reflns_number_gt 3107
_reflns_number_total 4552
_reflns_threshold_expression >2sigma(I)
_cod_data_source_file cg400394d_si_001.cif
_cod_data_source_block 2
_cod_depositor_comments
;
The following automatic conversions were performed:

'_chemical_melting_point' value 'not measured' was changed to '?' -
the value is undefined or not
given.

'_exptl_absorpt_correction_type' value 'Multi-scan' changed
to 'multi-scan' according to
/home/saulius/struct/CIF-dictionaries/cif_core.dic dictionary named
'cif_core.dic' version 2.3.1 from 2005-06-27.

Automatic conversion script
Id: cif_fix_values 1891 2012-01-12 08:04:46Z andrius 

The following automatic conversions were performed:

'_exptl_crystal_density_meas' value 'not measured' was changed to '?'
- the value is perceived as not measured.

Automatic conversion script
Id: cif_fix_values 3008 2015-01-20 13:52:24Z robertas 
;
_cod_original_cell_volume 1278.1(5)
_cod_original_sg_symbol_H-M P-1
_cod_database_code 4507867

loop_
_symmetry_equiv_pos_as_xyz
'x, y, z'
'-x, -y, -z'

loop_
_atom_site_label
_atom_site_type_symbol
_atom_site_fract_x
_atom_site_fract_y
_atom_site_fract_z
_atom_site_U_iso_or_equiv
_atom_site_adp_type
_atom_site_occupancy
_atom_site_symmetry_multiplicity
_atom_site_calc_flag
_atom_site_refinement_flags
Co1 Co 0.49476(5) 0.11408(4) 0.27270(4) 0.02238(13) Uani 1 1 d .
Cl1 Cl 0.56350(9) 0.38217(8) 0.41592(8) 0.0423(2) Uani 1 1 d .
Cl2 Cl 1.52565(11) 0.71690(9) 0.23942(9) 0.0533(3) Uani 1 1 d .
O1 O 0.6490(2) 0.18485(19) 0.29811(19) 0.0327(6) Uani 1 1 d .
O2 O 0.7844(2) 0.0396(2) 0.4275(2) 0.0390(6) Uani 1 1 d .
O3 O 1.3243(2) 1.04366(19) 0.25681(19) 0.0372(6) Uani 1 1 d .
O4 O 1.4744(2) 0.9075(2) 0.37323(19) 0.0345(6) Uani 1 1 d .
N1 N 1.0753(3) 0.5022(3) 0.3351(3) 0.0452(8) Uani 1 1 d .
N2 N 1.0115(3) 0.5903(3) 0.3634(2) 0.0394(7) Uani 1 1 d .
C1 C 0.7455(3) 0.1457(3) 0.3641(3) 0.0255(7) Uani 1 1 d .
C2 C 0.8242(3) 0.2454(3) 0.3569(3) 0.0253(7) Uani 1 1 d .
C3 C 0.7512(3) 0.3555(3) 0.3752(3) 0.0282(8) Uani 1 1 d .
C4 C 0.8287(4) 0.4449(3) 0.3677(3) 0.0364(9) Uani 1 1 d .
H4A H 0.767(4) 0.509(3) 0.383(3) 0.044 Uiso 1 1 d .
C5 C 0.9817(4) 0.4204(3) 0.3403(3) 0.0349(9) Uani 1 1 d .
C6 C 1.0557(4) 0.3128(3) 0.3211(3) 0.0380(9) Uani 1 1 d .
H6A H 1.1577 0.2992 0.3025 0.046 Uiso 1 1 calc R
C7 C 0.9800(4) 0.2246(3) 0.3290(3) 0.0366(9) Uani 1 1 d .
H7A H 1.0309 0.1517 0.3162 0.044 Uiso 1 1 calc R
C8 C 1.3671(4) 0.9345(3) 0.3224(3) 0.0272(8) Uani 1 1 d .
C9 C 1.2795(3) 0.8390(3) 0.3358(3) 0.0246(7) Uani 1 1 d .
C10 C 1.3427(4) 0.7355(3) 0.3025(3) 0.0290(8) Uani 1 1 d .
C11 C 1.2606(4) 0.6508(3) 0.3128(3) 0.0342(9) Uani 1 1 d .
H11A H 1.3045 0.5813 0.2921 0.041 Uiso 1 1 calc R
C12 C 1.1112(4) 0.6705(3) 0.3548(3) 0.0319(8) Uani 1 1 d .
C13 C 1.0466(4) 0.7724(3) 0.3865(3) 0.0314(8) Uani 1 1 d .
H13A H 0.9468 0.7854 0.4145 0.038 Uiso 1 1 calc R
C14 C 1.1310(4) 0.8557(3) 0.3767(3) 0.0289(8) Uani 1 1 d .
H14A H 1.0866 0.9246 0.3982 0.035 Uiso 1 1 calc R
N3 N 0.4128(3) 0.2904(2) 0.1525(2) 0.0251(6) Uani 1 1 d .
N4 N -0.3462(3) 1.0355(2) 0.1561(2) 0.0268(6) Uani 1 1 d .
C15 C 0.3506(3) 0.5115(3) 0.0957(3) 0.0295(8) Uani 1 1 d .
H15A H 0.3623 0.5831 0.1035 0.035 Uiso 1 1 calc R
C16 C 0.4232(3) 0.3981(3) 0.1580(3) 0.0262(7) Uani 1 1 d .
H16A H 0.4834 0.3956 0.2072 0.031 Uiso 1 1 calc R
C17 C 0.3292(3) 0.2990(3) 0.0768(3) 0.0316(8) Uani 1 1 d .
H17A H 0.3225 0.2264 0.0682 0.038 Uiso 1 1 calc R
C18 C 0.2536(4) 0.4097(3) 0.0117(3) 0.0331(8) Uani 1 1 d .
H18A H 0.1974 0.4100 -0.0393 0.040 Uiso 1 1 calc R
C19 C 0.2594(3) 0.5204(3) 0.0206(3) 0.0270(8) Uani 1 1 d .
C20 C 0.1730(4) 0.6437(3) -0.0458(3) 0.0359(9) Uani 1 1 d .
H20A H 0.1164 0.6301 -0.0927 0.043 Uiso 1 1 calc R
H20B H 0.2411 0.6961 -0.0962 0.043 Uiso 1 1 calc R
C21 C 0.0684(3) 0.7109(3) 0.0306(3) 0.0301(8) Uani 1 1 d .
H21A H 0.0036 0.6569 0.0840 0.036 Uiso 1 1 calc R
H21B H 0.1252 0.7291 0.0743 0.036 Uiso 1 1 calc R
C22 C -0.0239(3) 0.8314(3) -0.0380(3) 0.0297(8) Uani 1 1 d .
H22A H 0.0420 0.8859 -0.0887 0.036 Uiso 1 1 calc R
H22B H -0.0747 0.8126 -0.0852 0.036 Uiso 1 1 calc R
C23 C -0.1363(3) 0.9009(3) 0.0308(3) 0.0249(7) Uani 1 1 d .
C24 C -0.1387(4) 0.8739(3) 0.1454(3) 0.0436(10) Uani 1 1 d .
H24A H -0.0697 0.8085 0.1840 0.052 Uiso 1 1 calc R
C25 C -0.2422(4) 0.9426(3) 0.2041(3) 0.0422(9) Uani 1 1 d .
H25A H -0.2387 0.9226 0.2811 0.051 Uiso 1 1 calc R
C26 C -0.3449(4) 1.0611(3) 0.0452(3) 0.0404(9) Uani 1 1 d .
H26A H -0.4166 1.1256 0.0089 0.049 Uiso 1 1 calc R
C27 C -0.2437(4) 0.9978(3) -0.0195(3) 0.0421(9) Uani 1 1 d .
H27A H -0.2481 1.0207 -0.0968 0.051 Uiso 1 1 calc R
O1W O 0.3735(3) 0.1427(3) 0.4264(2) 0.0386(7) Uani 1 1 d .
H1WA H 0.326(5) 0.091(4) 0.459(4) 0.077(17) Uiso 1 1 d .
H1WB H 0.411(5) 0.159(4) 0.457(4) 0.08(2) Uiso 1 1 d .

loop_
_atom_site_aniso_label
_atom_site_aniso_U_11
_atom_site_aniso_U_22
_atom_site_aniso_U_33
_atom_site_aniso_U_23
_atom_site_aniso_U_13
_atom_site_aniso_U_12
Co1 0.0217(2) 0.0192(2) 0.0290(3) -0.00816(19) -0.0065(2) -0.00609(17)
Cl1 0.0321(5) 0.0433(5) 0.0558(6) -0.0234(5) -0.0063(5) -0.0046(4)
Cl2 0.0453(6) 0.0480(6) 0.0683(7) -0.0286(6) 0.0102(5) -0.0142(5)
O1 0.0320(13) 0.0367(13) 0.0384(15) -0.0127(12) -0.0137(12) -0.0144(11)
O2 0.0409(15) 0.0273(13) 0.0479(16) -0.0023(12) -0.0123(13) -0.0162(11)
O3 0.0437(15) 0.0253(13) 0.0447(16) -0.0022(12) -0.0158(13) -0.0168(11)
O4 0.0317(14) 0.0372(13) 0.0407(15) -0.0128(12) -0.0118(12) -0.0121(11)
N1 0.052(2) 0.0432(19) 0.044(2) -0.0129(16) -0.0064(17) -0.0192(16)
N2 0.057(2) 0.0292(16) 0.0351(19) -0.0079(15) -0.0127(16) -0.0123(15)
C1 0.0248(18) 0.0286(18) 0.026(2) -0.0110(16) 0.0032(16) -0.0132(15)
C2 0.035(2) 0.0279(17) 0.0172(18) -0.0020(15) -0.0097(15) -0.0165(15)
C3 0.0308(19) 0.0292(18) 0.028(2) -0.0072(16) -0.0104(16) -0.0110(15)
C4 0.053(3) 0.0238(18) 0.034(2) -0.0073(17) -0.0149(19) -0.0055(16)
C5 0.040(2) 0.043(2) 0.027(2) -0.0045(17) -0.0072(17) -0.0268(18)
C6 0.035(2) 0.048(2) 0.037(2) -0.0179(19) 0.0027(18) -0.0194(18)
C7 0.037(2) 0.050(2) 0.027(2) -0.0019(17) -0.0101(17) -0.0290(18)
C8 0.033(2) 0.0276(18) 0.028(2) -0.0126(16) -0.0028(17) -0.0130(15)
C9 0.035(2) 0.0191(16) 0.0235(19) -0.0040(14) -0.0106(16) -0.0098(14)
C10 0.034(2) 0.0282(18) 0.026(2) -0.0090(16) -0.0039(16) -0.0102(15)
C11 0.058(3) 0.0219(17) 0.029(2) -0.0104(16) -0.0088(19) -0.0128(16)
C12 0.045(2) 0.0286(18) 0.027(2) -0.0006(16) -0.0155(18) -0.0191(16)
C13 0.035(2) 0.0304(18) 0.029(2) -0.0044(16) -0.0088(17) -0.0130(15)
C14 0.038(2) 0.0236(17) 0.027(2) -0.0064(15) -0.0091(17) -0.0104(15)
N3 0.0236(15) 0.0229(14) 0.0293(16) -0.0083(13) -0.0068(13) -0.0036(11)
N4 0.0262(16) 0.0249(14) 0.0300(18) -0.0103(13) -0.0081(13) -0.0012(12)
C15 0.035(2) 0.0250(17) 0.029(2) -0.0133(16) -0.0010(17) -0.0030(15)
C16 0.0288(19) 0.0259(17) 0.0253(19) -0.0095(15) -0.0043(16) -0.0062(14)
C17 0.0311(19) 0.0238(17) 0.043(2) -0.0128(16) -0.0120(17) -0.0035(14)
C18 0.032(2) 0.0342(19) 0.035(2) -0.0105(17) -0.0148(17) -0.0033(15)
C19 0.0252(18) 0.0261(17) 0.0205(19) -0.0056(15) 0.0028(15) 0.0017(14)
C20 0.036(2) 0.0304(18) 0.032(2) -0.0081(17) -0.0056(17) 0.0061(15)
C21 0.0295(19) 0.0267(17) 0.030(2) -0.0093(16) -0.0044(16) 0.0010(14)
C22 0.032(2) 0.0265(17) 0.028(2) -0.0096(16) -0.0046(16) -0.0002(15)
C23 0.0239(18) 0.0246(17) 0.027(2) -0.0106(15) -0.0047(16) -0.0035(14)
C24 0.035(2) 0.042(2) 0.042(3) -0.014(2) -0.0150(19) 0.0199(17)
C25 0.042(2) 0.052(2) 0.028(2) -0.0186(19) -0.0111(18) 0.0101(18)
C26 0.040(2) 0.036(2) 0.038(2) -0.0144(19) -0.0166(19) 0.0158(17)
C27 0.048(2) 0.046(2) 0.027(2) -0.0140(19) -0.0147(19) 0.0109(18)
O1W 0.0431(17) 0.0386(16) 0.0378(18) -0.0144(14) 0.0022(14) -0.0189(13)

loop_
_atom_type_symbol
_atom_type_description
_atom_type_scat_dispersion_real
_atom_type_scat_dispersion_imag
_atom_type_scat_source
C C 0.0033 0.0016 'International Tables Vol C Tables 4.2.6.8 and 6.1.1.4'
H H 0.0000 0.0000 'International Tables Vol C Tables 4.2.6.8 and 6.1.1.4'
N N 0.0061 0.0033 'International Tables Vol C Tables 4.2.6.8 and 6.1.1.4'
O O 0.0106 0.0060 'International Tables Vol C Tables 4.2.6.8 and 6.1.1.4'
Cl Cl 0.1484 0.1585 'International Tables Vol C Tables 4.2.6.8 and 6.1.1.4'
Co Co 0.3494 0.9721 'International Tables Vol C Tables 4.2.6.8 and 6.1.1.4'

loop_
_geom_angle_atom_site_label_1
_geom_angle_atom_site_label_2
_geom_angle_atom_site_label_3
_geom_angle
_geom_angle_site_symmetry_1
_geom_angle_site_symmetry_3
O1 Co1 O3 175.66(9) . 1_445
O1 Co1 N3 90.68(9) . .
O3 Co1 N3 89.57(9) 1_445 .
O1 Co1 O1W 85.26(11) . .
O3 Co1 O1W 90.42(11) 1_445 .
N3 Co1 O1W 98.72(10) . .
O1 Co1 N4 90.80(9) . 1_645
O3 Co1 N4 93.44(9) 1_445 1_645
N3 Co1 N4 98.92(10) . 1_645
O1W Co1 N4 161.97(10) . 1_645
O1 Co1 O4 120.70(9) . 1_445
O3 Co1 O4 59.03(8) 1_445 1_445
N3 Co1 O4 148.59(8) . 1_445
O1W Co1 O4 83.69(10) . 1_445
N4 Co1 O4 83.24(9) 1_645 1_445
C1 O1 Co1 135.6(2) . .
C8 O3 Co1 94.84(19) . 1_665
C8 O4 Co1 84.24(18) . 1_665
N2 N1 C5 114.7(3) . .
N1 N2 C12 112.3(3) . .
O2 C1 O1 128.0(3) . .
O2 C1 C2 118.3(3) . .
O1 C1 C2 113.6(3) . .
C3 C2 C7 118.7(3) . .
C3 C2 C1 123.3(3) . .
C7 C2 C1 118.0(3) . .
C2 C3 C4 121.3(3) . .
C2 C3 Cl1 120.6(2) . .
C4 C3 Cl1 118.0(3) . .
C3 C4 C5 118.0(3) . .
C6 C5 C4 121.6(3) . .
C6 C5 N1 114.8(3) . .
C4 C5 N1 123.5(3) . .
C5 C6 C7 120.5(3) . .
C6 C7 C2 119.9(3) . .
O4 C8 O3 121.8(3) . .
O4 C8 C9 121.9(3) . .
O3 C8 C9 116.3(3) . .
C14 C9 C10 117.8(3) . .
C14 C9 C8 120.1(3) . .
C10 C9 C8 121.9(3) . .
C11 C10 C9 121.3(3) . .
C11 C10 Cl2 118.9(3) . .
C9 C10 Cl2 119.7(2) . .
C10 C11 C12 119.2(3) . .
C13 C12 C11 120.5(3) . .
C13 C12 N2 115.7(3) . .
C11 C12 N2 123.8(3) . .
C12 C13 C14 119.5(3) . .
C9 C14 C13 121.7(3) . .
C16 N3 C17 115.8(3) . .
C16 N3 Co1 122.6(2) . .
C17 N3 Co1 120.95(19) . .
C25 N4 C26 115.7(3) . .
C25 N4 Co1 115.0(2) . 1_465
C26 N4 Co1 129.1(2) . 1_465
C16 C15 C19 120.3(3) . .
N3 C16 C15 123.9(3) . .
N3 C17 C18 123.2(3) . .
C17 C18 C19 121.0(3) . .
C18 C19 C15 115.6(3) . .
C18 C19 C20 122.8(3) . .
C15 C19 C20 121.6(3) . .
C19 C20 C21 112.9(3) . .
C22 C21 C20 111.9(3) . .
C23 C22 C21 115.7(3) . .
C24 C23 C27 115.8(3) . .
C24 C23 C22 123.3(3) . .
C27 C23 C22 121.0(3) . .
C23 C24 C25 121.0(3) . .
N4 C25 C24 123.3(3) . .
N4 C26 C27 124.2(3) . .
C23 C27 C26 120.0(3) . .

loop_
_geom_bond_atom_site_label_1
_geom_bond_atom_site_label_2
_geom_bond_distance
_geom_bond_site_symmetry_2
Co1 O1 2.008(2) .
Co1 O3 2.087(2) 1_445
Co1 N3 2.142(2) .
Co1 O1W 2.147(3) .
Co1 N4 2.168(3) 1_645
Co1 O4 2.333(2) 1_445
Cl1 C3 1.723(3) .
Cl2 C10 1.740(3) .
O1 C1 1.264(4) .
O2 C1 1.223(4) .
O3 C8 1.265(4) .
O3 Co1 2.087(2) 1_665
O4 C8 1.239(4) .
O4 Co1 2.333(2) 1_665
N1 N2 1.205(4) .
N1 C5 1.455(4) .
N2 C12 1.471(4) .
C1 C2 1.523(4) .
C2 C3 1.390(4) .
C2 C7 1.421(4) .
C3 C4 1.407(4) .
C4 C5 1.396(5) .
C5 C6 1.371(4) .
C6 C7 1.381(4) .
C8 C9 1.513(4) .
C9 C14 1.381(4) .
C9 C10 1.398(4) .
C10 C11 1.379(4) .
C11 C12 1.392(5) .
C12 C13 1.372(4) .
C13 C14 1.382(4) .
N3 C16 1.338(3) .
N3 C17 1.346(4) .
N4 C25 1.326(4) .
N4 C26 1.333(4) .
N4 Co1 2.168(3) 1_465
C15 C16 1.368(4) .
C15 C19 1.393(4) .
C17 C18 1.371(4) .
C18 C19 1.379(4) .
C19 C20 1.509(4) .
C20 C21 1.526(4) .
C21 C22 1.525(4) .
C22 C23 1.506(4) .
C23 C24 1.375(4) .
C23 C27 1.377(4) .
C24 C25 1.384(4) .
C26 C27 1.384(4) .
